data_4327452
loop_
_publ_author_name
'Chong Zheng'
'Oliver Oeckler'
'Arndt Simon'

_publ_section_title
;
 Ce10Cl4Ga5 and Ln3ClGa4 (Ln = La, Ce): Reduced Halides or Oxidized
 Intermetallics?
;
_journal_name_full 'Inorganic Chemistry'
_journal_page_first 3130
_journal_page_last 3135
_journal_paper_doi 10.1021/ic026086+
_journal_volume 42
_journal_year 2003
_chemical_formula_sum 'Cl Ga4 La3'
_chemical_formula_weight 731.06
_chemical_name_systematic
; 
 ? 
;
_space_group_IT_number 140
_symmetry_cell_setting tetragonal
_symmetry_space_group_name_Hall '-I 4 2c'
_symmetry_space_group_name_H-M 'I 4/m c m'
_atom_sites_solution_hydrogens geom
_atom_sites_solution_primary direct
_atom_sites_solution_secondary difmap
_audit_creation_method SHELXL-97
_cell_angle_alpha 90.00
_cell_angle_beta 90.00
_cell_angle_gamma 90.00
_cell_formula_units_Z 4
_cell_length_a 8.1955(8)
_cell_length_b 8.1955(8)
_cell_length_c 11.363(2)
_cell_measurement_temperature 293(2)
_cell_measurement_theta_max 14
_cell_measurement_theta_min -14
_cell_volume 763.21(17)
_computing_cell_refinement 'SMART and SAINT (Bruker, 1999)'
_computing_data_collection 'SMART (Bruker, 1999)'
_computing_data_reduction 'SAINT (Bruker, 1999)'
_computing_molecular_graphics 'SHELXTL (Sheldrick, 1997)'
_computing_publication_material 'SHELXTL (Sheldrick, 1997)'
_computing_structure_refinement 'SHELXTL (Sheldrick, 1997)'
_computing_structure_solution 'SIR97 (Altomare et al., 1999)'
_diffrn_ambient_temperature 293(2)
_diffrn_detector_area_resol_mean 0
_diffrn_measured_fraction_theta_full 0.985
_diffrn_measured_fraction_theta_max 0.985
_diffrn_measurement_device_type 'Siemens SMART CCD  PLATFORM'
_diffrn_measurement_method '\w scans'
_diffrn_radiation_monochromator graphite
_diffrn_radiation_source 'fine-focus sealed tube'
_diffrn_radiation_type MoK\a
_diffrn_radiation_wavelength 0.71073
_diffrn_reflns_av_R_equivalents 0.0343
_diffrn_reflns_av_sigmaI/netI 0.0241
_diffrn_reflns_limit_h_max 9
_diffrn_reflns_limit_h_min -9
_diffrn_reflns_limit_k_max 9
_diffrn_reflns_limit_k_min -9
_diffrn_reflns_limit_l_max 11
_diffrn_reflns_limit_l_min -13
_diffrn_reflns_number 1805
_diffrn_reflns_theta_full 24.99
_diffrn_reflns_theta_max 24.99
_diffrn_reflns_theta_min 3.52
_diffrn_standards_decay_% 0
_diffrn_standards_interval_count 0
_diffrn_standards_interval_time 0
_diffrn_standards_number 0
_exptl_absorpt_coefficient_mu 30.544
_exptl_absorpt_correction_T_max 1.000
_exptl_absorpt_correction_T_min 0.520061
_exptl_absorpt_correction_type multi-scan
_exptl_absorpt_process_details 'SADABS (Sheldrick, 2000)'
_exptl_crystal_colour gold
_exptl_crystal_density_diffrn 6.363
_exptl_crystal_description fragment
_exptl_crystal_F_000 1248
_exptl_crystal_size_max 0.05
_exptl_crystal_size_mid 0.04
_exptl_crystal_size_min 0.04
_refine_diff_density_max 2.084
_refine_diff_density_min -1.656
_refine_diff_density_rms 0.385
_refine_ls_extinction_coef 0.0024(3)
_refine_ls_extinction_expression Fc^*^=kFc[1+0.001xFc^2^\l^3^/sin(2\q)]^-1/4^
_refine_ls_extinction_method SHELXL
_refine_ls_goodness_of_fit_ref 1.270
_refine_ls_hydrogen_treatment constr
_refine_ls_matrix_type full
_refine_ls_number_parameters 16
_refine_ls_number_reflns 197
_refine_ls_number_restraints 0
_refine_ls_restrained_S_all 1.270
_refine_ls_R_factor_all 0.0335
_refine_ls_R_factor_gt 0.0325
_refine_ls_shift/su_max 0.000
_refine_ls_shift/su_mean 0.000
_refine_ls_structure_factor_coef Fsqd
_refine_ls_weighting_details 'calc w=1/[\s^2^(Fo^2^)+(0.0000P)^2^+72.4640P] where P=(Fo^2^+2Fc^2^)/3'
_refine_ls_weighting_scheme calc
_refine_ls_wR_factor_gt 0.0705
_refine_ls_wR_factor_ref 0.0710
_reflns_number_gt 187
_reflns_number_total 197
_reflns_threshold_expression >2sigma(I)
_cod_data_source_file ic0260862Bsi20021004_064958_2.cif
_cod_data_source_block la3clga4
_cod_original_cell_volume 763.19(18)
_cod_database_code 4327452

loop_
_symmetry_equiv_pos_as_xyz
'x, y, z'
'-x, -y, z'
'-y, x, z'
'y, -x, z'
'-x, y, -z+1/2'
'x, -y, -z+1/2'
'y, x, -z+1/2'
'-y, -x, -z+1/2'
'x+1/2, y+1/2, z+1/2'
'-x+1/2, -y+1/2, z+1/2'
'-y+1/2, x+1/2, z+1/2'
'y+1/2, -x+1/2, z+1/2'
'-x+1/2, y+1/2, -z+1'
'x+1/2, -y+1/2, -z+1'
'y+1/2, x+1/2, -z+1'
'-y+1/2, -x+1/2, -z+1'
'-x, -y, -z'
'x, y, -z'
'y, -x, -z'
'-y, x, -z'
'x, -y, z-1/2'
'-x, y, z-1/2'
'-y, -x, z-1/2'
'y, x, z-1/2'
'-x+1/2, -y+1/2, -z+1/2'
'x+1/2, y+1/2, -z+1/2'
'y+1/2, -x+1/2, -z+1/2'
'-y+1/2, x+1/2, -z+1/2'
'x+1/2, -y+1/2, z'
'-x+1/2, y+1/2, z'
'-y+1/2, -x+1/2, z'
'y+1/2, x+1/2, z'

loop_
_atom_site_label
_atom_site_type_symbol
_atom_site_fract_x
_atom_site_fract_y
_atom_site_fract_z
_atom_site_U_iso_or_equiv
_atom_site_adp_type
_atom_site_occupancy
_atom_site_symmetry_multiplicity
_atom_site_calc_flag
_atom_site_refinement_flags
La1 La 0.0000 0.0000 0.2500 0.0122(6) Uani 1 8 d S
La2 La 0.33897(11) 0.16103(11) 0.5000 0.0119(5) Uani 1 4 d S
Ga Ga 0.35683(14) 0.14317(14) 0.19924(15) 0.0129(5) Uani 1 2 d S
Cl Cl 0.0000 0.0000 0.0000 0.0172(15) Uani 1 8 d S

loop_
_atom_site_aniso_label
_atom_site_aniso_U_11
_atom_site_aniso_U_22
_atom_site_aniso_U_33
_atom_site_aniso_U_23
_atom_site_aniso_U_13
_atom_site_aniso_U_12
La1 0.0105(7) 0.0105(7) 0.0156(9) 0.000 0.000 0.000
La2 0.0123(6) 0.0123(6) 0.0113(7) 0.000 0.000 -0.0005(4)
Ga 0.0123(7) 0.0123(7) 0.0141(9) 0.0015(5) -0.0015(5) -0.0014(6)
Cl 0.015(2) 0.015(2) 0.022(4) 0.000 0.000 0.000

loop_
_atom_type_symbol
_atom_type_description
_atom_type_scat_dispersion_real
_atom_type_scat_dispersion_imag
_atom_type_scat_source
Cl Cl 0.1484 0.1585 'International Tables Vol C Tables 4.2.6.8 and 6.1.1.4'
Ga Ga 0.2307 1.6083 'International Tables Vol C Tables 4.2.6.8 and 6.1.1.4'
La La -0.2871 2.4523 'International Tables Vol C Tables 4.2.6.8 and 6.1.1.4'

loop_
_geom_angle_atom_site_label_1
_geom_angle_atom_site_label_2
_geom_angle_atom_site_label_3
_geom_angle
_geom_angle_site_symmetry_1
_geom_angle_site_symmetry_3
Cl La1 Cl 180.0 5 .
Cl La1 Ga 100.37(3) 5 2
Cl La1 Ga 79.63(3) . 2
Cl La1 Ga 79.63(3) 5 25
Cl La1 Ga 100.37(3) . 25
Ga La1 Ga 134.52(6) 2 25
Cl La1 Ga 79.63(3) 5 26_445
Cl La1 Ga 100.37(3) . 26_445
Ga La1 Ga 50.48(6) 2 26_445
Ga La1 Ga 159.25(6) 25 26_445
Cl La1 Ga 79.63(3) 5 28_545
Cl La1 Ga 100.37(3) . 28_545
Ga La1 Ga 137.03(6) 2 28_545
Ga La1 Ga 88.142(10) 25 28_545
Ga La1 Ga 88.142(10) 26_445 28_545
Cl La1 Ga 100.37(3) 5 4
Cl La1 Ga 79.63(3) . 4
Ga La1 Ga 88.142(10) 2 4
Ga La1 Ga 137.03(6) 25 4
Ga La1 Ga 48.18(6) 26_445 4
Ga La1 Ga 50.48(6) 28_545 4
Cl La1 Ga 79.63(3) 5 27_455
Cl La1 Ga 100.37(3) . 27_455
Ga La1 Ga 48.18(6) 2 27_455
Ga La1 Ga 88.142(10) 25 27_455
Ga La1 Ga 88.142(10) 26_445 27_455
Ga La1 Ga 159.25(6) 28_545 27_455
Ga La1 Ga 134.52(6) 4 27_455
Cl La1 Ga 100.37(3) 5 3
Cl La1 Ga 79.63(3) . 3
Ga La1 Ga 88.142(10) 2 3
Ga La1 Ga 48.18(6) 25 3
Ga La1 Ga 137.03(6) 26_445 3
Ga La1 Ga 134.52(6) 28_545 3
Ga La1 Ga 159.25(6) 4 3
Ga La1 Ga 50.48(6) 27_455 3
Cl La1 Ga 100.37(3) 5 .
Cl La1 Ga 79.63(3) . .
Ga La1 Ga 159.25(6) 2 .
Ga La1 Ga 50.48(6) 25 .
Ga La1 Ga 134.52(6) 26_445 .
Ga La1 Ga 48.18(6) 28_545 .
Ga La1 Ga 88.141(10) 4 .
Ga La1 Ga 137.03(6) 27_455 .
Ga La1 Ga 88.143(10) 3 .
Cl La1 La2 47.274(7) 5 .
Cl La1 La2 132.726(8) . .
Ga La1 La2 147.50(3) 2 .
Ga La1 La2 49.23(3) 25 .
Ga La1 La2 114.12(3) 26_445 .
Ga La1 La2 52.23(3) 28_545 .
Ga La1 La2 99.61(3) 4 .
Ga La1 La2 111.60(3) 27_455 .
Ga La1 La2 94.44(3) 3 .
Ga La1 La2 53.20(3) . .
Cl La1 La2 132.726(7) 5 9_444
Cl La1 La2 47.274(7) . 9_444
Ga La1 La2 49.23(3) 2 9_444
Ga La1 La2 147.50(3) 25 9_444
Ga La1 La2 53.20(3) 26_445 9_444
Ga La1 La2 99.61(3) 28_545 9_444
Ga La1 La2 52.23(3) 4 9_444
Ga La1 La2 94.44(3) 27_455 9_444
Ga La1 La2 111.60(3) 3 9_444
Ga La1 La2 114.12(3) . 9_444
La2 La1 La2 151.48(3) . 9_444
Cl La2 Cl 140.82(4) 5 9
Cl La2 Ga 76.27(2) 5 10
Cl La2 Ga 76.27(2) 9 10
Cl La2 Ga 76.27(2) 5 25
Cl La2 Ga 76.27(2) 9 25
Ga La2 Ga 89.86(7) 10 25
Cl La2 Ga 73.85(2) 5 28_545
Cl La2 Ga 130.50(3) 9 28_545
Ga La2 Ga 150.03(3) 10 28_545
Ga La2 Ga 85.28(4) 25 28_545
Cl La2 Ga 130.50(3) 5 12
Cl La2 Ga 73.85(2) 9 12
Ga La2 Ga 85.28(4) 10 12
Ga La2 Ga 150.03(3) 25 12
Ga La2 Ga 112.76(5) 28_545 12
Cl La2 Ga 130.50(3) 5 27
Cl La2 Ga 73.85(2) 9 27
Ga La2 Ga 150.03(3) 10 27
Ga La2 Ga 85.28(4) 25 27
Ga La2 Ga 58.98(6) 28_545 27
Ga La2 Ga 84.38(5) 12 27
Cl La2 Ga 73.85(2) 5 11_545
Cl La2 Ga 130.50(3) 9 11_545
Ga La2 Ga 85.28(4) 10 11_545
Ga La2 Ga 150.03(3) 25 11_545
Ga La2 Ga 84.38(5) 28_545 11_545
Ga La2 Ga 58.98(6) 12 11_545
Ga La2 Ga 112.76(5) 27 11_545
Cl La2 Ga 91.161(11) 5 .
Cl La2 Ga 91.161(11) 9 .
Ga La2 Ga 138.40(4) 10 .
Ga La2 Ga 48.54(5) 25 .
Ga La2 Ga 45.26(4) 28_545 .
Ga La2 Ga 129.56(4) 12 .
Ga La2 Ga 45.26(4) 27 .
Ga La2 Ga 129.56(4) 11_545 .
Cl La2 Ga 91.161(11) 5 18_556
Cl La2 Ga 91.161(11) 9 18_556
Ga La2 Ga 48.53(5) 10 18_556
Ga La2 Ga 138.40(4) 25 18_556
Ga La2 Ga 129.56(4) 28_545 18_556
Ga La2 Ga 45.26(4) 12 18_556
Ga La2 Ga 129.56(4) 27 18_556
Ga La2 Ga 45.26(4) 11_545 18_556
Ga La2 Ga 173.07(7) . 18_556
Cl La2 La2 109.59(2) 5 17_656
Cl La2 La2 109.59(2) 9 17_656
Ga La2 La2 135.07(3) 10 17_656
Ga La2 La2 135.07(3) 25 17_656
Ga La2 La2 56.38(2) 28_545 17_656
Ga La2 La2 56.38(2) 12 17_656
Ga La2 La2 56.38(2) 27 17_656
Ga La2 La2 56.38(2) 11_545 17_656
Ga La2 La2 86.53(4) . 17_656
Ga La2 La2 86.53(4) 18_556 17_656
Cl La2 La1 42.726(7) 5 .
Cl La2 La1 124.71(2) 9 .
Ga La2 La1 107.75(3) 10 .
Ga La2 La1 49.189(15) 25 .
Ga La2 La1 48.698(18) 28_545 .
Ga La2 La1 158.87(4) 12 .
Ga La2 La1 91.23(3) 27 .
Ga La2 La1 104.56(3) 11_545 .
Ga La2 La1 48.519(13) . .
Ga La2 La1 133.800(13) 18_556 .
La2 La2 La1 104.259(17) 17_656 .
Ga Ga Ga 78.78(6) 27 28_545
Ga Ga Ga 112.89(9) 27 25
Ga Ga Ga 112.89(9) 28_545 25
Ga Ga La1 65.91(3) 27 25
Ga Ga La1 137.72(8) 28_545 25
Ga Ga La1 64.76(3) 25 25
Ga Ga La1 137.72(8) 27 .
Ga Ga La1 65.91(3) 28_545 .
Ga Ga La1 64.76(3) 25 .
La1 Ga La1 129.52(6) 25 .
Ga Ga La2 139.54(5) 27 25
Ga Ga La2 139.54(5) 28_545 25
Ga Ga La2 69.91(7) 25 25
La1 Ga La2 81.58(3) 25 25
La1 Ga La2 81.58(3) . 25
Ga Ga La2 109.59(5) 27 11_544
Ga Ga La2 68.44(6) 28_545 11_544
Ga Ga La2 136.87(6) 25 11_544
La1 Ga La2 144.30(5) 25 11_544
La1 Ga La2 79.07(2) . 11_544
La2 Ga La2 82.77(4) 25 11_544
Ga Ga La2 68.44(6) 27 27
Ga Ga La2 109.59(5) 28_545 27
Ga Ga La2 136.87(6) 25 27
La1 Ga La2 79.07(2) 25 27
La1 Ga La2 144.30(5) . 27
La2 Ga La2 82.77(4) 25 27
La2 Ga La2 67.24(5) 11_544 27
Ga Ga La2 66.30(7) 27 .
Ga Ga La2 66.30(7) 28_545 .
Ga Ga La2 61.55(7) 25 .
La1 Ga La2 78.28(3) 25 .
La1 Ga La2 78.28(3) . .
La2 Ga La2 131.46(5) 25 .
La2 Ga La2 134.44(4) 11_544 .
La2 Ga La2 134.44(4) 27 .
La1 Cl La1 180.0 17 .
La1 Cl La2 90.0 17 25
La1 Cl La2 90.0 . 25
La1 Cl La2 90.0 17 9_444
La1 Cl La2 90.0 . 9_444
La2 Cl La2 180.000(14) 25 9_444
La1 Cl La2 90.0 17 27_455
La1 Cl La2 90.0 . 27_455
La2 Cl La2 90.0 25 27_455
La2 Cl La2 90.0 9_444 27_455
La1 Cl La2 90.0 17 11_544
La1 Cl La2 90.0 . 11_544
La2 Cl La2 90.0 25 11_544
La2 Cl La2 90.0 9_444 11_544
La2 Cl La2 180.0 27_455 11_544

loop_
_geom_bond_atom_site_label_1
_geom_bond_atom_site_label_2
_geom_bond_distance
_geom_bond_site_symmetry_2
La1 Cl 2.8407(5) 5
La1 Cl 2.8407(5) .
La1 Ga 3.2034(8) 2
La1 Ga 3.2034(8) 25
La1 Ga 3.2034(8) 26_445
La1 Ga 3.2034(8) 28_545
La1 Ga 3.2034(8) 4
La1 Ga 3.2034(8) 27_455
La1 Ga 3.2034(8) 3
La1 Ga 3.2034(8) .
La1 La2 4.1867(5) .
La1 La2 4.1867(5) 9_444
La2 Cl 3.0756(5) 5
La2 Cl 3.0756(5) 9
La2 Ga 3.2054(18) 10
La2 Ga 3.2054(18) 25
La2 Ga 3.3707(16) 28_545
La2 Ga 3.3707(16) 12
La2 Ga 3.3707(16) 27
La2 Ga 3.3707(16) 11_545
La2 Ga 3.4237(18) .
La2 Ga 3.4238(18) 18_556
La2 La2 3.733(3) 17_656
Ga Ga 2.615(3) 27
Ga Ga 2.615(3) 28_545
Ga Ga 2.732(3) 25
Ga La1 3.2034(8) 25
Ga La2 3.2055(18) 25
Ga La2 3.3707(16) 11_544
Ga La2 3.3707(16) 27
Cl La1 2.8407(5) 17
Cl La2 3.0756(5) 25
Cl La2 3.0756(5) 9_444
Cl La2 3.0756(5) 27_455
Cl La2 3.0756(5) 11_544
